data_4509839
loop_
_publ_author_name
'W\"ockel, Simone'
'Plessow, Philipp'
'Schelwies, Mathias'
'Brinks, Marion K.'
'Rominger, Frank'
'Hofmann, Peter'
'Limbach, Michael'

_publ_section_title
;
 Alcohol Amination with Aminoacidato Cp*Ir(III)-Complexes as Catalysts:
 Dissociation of the Chelating Ligand during Initiation
;
_journal_issue 1
_journal_name_full 'ACS Catalysis'
_journal_page_first 152
_journal_paper_doi 10.1021/cs4009418
_journal_volume 4
_journal_year 2014
_chemical_formula_sum 'C14 H26 Cl Ir N2 O2'
_chemical_formula_weight 482.02
_chemical_name_common '12 [Cp*Ir(Aib)NH3]Cl in manuscript'
_chemical_name_systematic
; 
 ? 
;
_space_group_IT_number 2
_symmetry_cell_setting triclinic
_symmetry_space_group_name_Hall '-P 1'
_symmetry_space_group_name_H-M 'P -1'
_atom_sites_solution_hydrogens geom
_atom_sites_solution_primary direct
_atom_sites_solution_secondary difmap
_audit_creation_method SHELXL-97
_cell_angle_alpha 75.4410(10)
_cell_angle_beta 78.8900(10)
_cell_angle_gamma 68.6980(10)
_cell_formula_units_Z 2
_cell_length_a 8.9727(6)
_cell_length_b 10.0097(7)
_cell_length_c 10.1814(7)
_cell_measurement_reflns_used 9529
_cell_measurement_temperature 200(2)
_cell_measurement_theta_max 30.54
_cell_measurement_theta_min 2.23
_cell_volume 819.37(10)
_computing_cell_refinement 'Bruker SAINT'
_computing_data_collection 'Bruker APEX2'
_computing_data_reduction 'Bruker SAINT'
_computing_molecular_graphics 'Bruker SHELXTL'
_computing_publication_material 'Bruker SHELXTL'
_computing_structure_refinement 'SHELXL-97 (Sheldrick, 2008)'
_computing_structure_solution 'SHELXS-97 (Sheldrick, 2008)'
_diffrn_ambient_temperature 200(2)
_diffrn_measured_fraction_theta_full 0.997
_diffrn_measured_fraction_theta_max 0.997
_diffrn_measurement_device_type 'Bruker APEX-II Quazar'
_diffrn_measurement_method '\f and \w scans'
_diffrn_radiation_monochromator graphite
_diffrn_radiation_source 'fine-focus sealed tube'
_diffrn_radiation_type MoK\a
_diffrn_radiation_wavelength 0.71073
_diffrn_reflns_av_R_equivalents 0.0362
_diffrn_reflns_av_sigmaI/netI 0.0357
_diffrn_reflns_limit_h_max 12
_diffrn_reflns_limit_h_min -12
_diffrn_reflns_limit_k_max 14
_diffrn_reflns_limit_k_min -14
_diffrn_reflns_limit_l_max 14
_diffrn_reflns_limit_l_min -14
_diffrn_reflns_number 18903
_diffrn_reflns_theta_full 30.62
_diffrn_reflns_theta_max 30.62
_diffrn_reflns_theta_min 2.08
_exptl_absorpt_coefficient_mu 8.314
_exptl_absorpt_correction_T_max 0.7886
_exptl_absorpt_correction_T_min 0.3686
_exptl_absorpt_correction_type multi-scan
_exptl_absorpt_process_details
;
Sheldrick, G. M. (2008). <i>SADABS</i>. University of G\"ottingen, Germany.
;
_exptl_crystal_colour yellow
_exptl_crystal_density_diffrn 1.954
_exptl_crystal_density_method 'not measured'
_exptl_crystal_description needle
_exptl_crystal_F_000 468
_exptl_crystal_size_max 0.15
_exptl_crystal_size_mid 0.04
_exptl_crystal_size_min 0.03
_refine_diff_density_max 1.355
_refine_diff_density_min -0.860
_refine_diff_density_rms 0.154
_refine_ls_extinction_method none
_refine_ls_goodness_of_fit_ref 1.051
_refine_ls_hydrogen_treatment mixed
_refine_ls_matrix_type full
_refine_ls_number_parameters 190
_refine_ls_number_reflns 5045
_refine_ls_number_restraints 0
_refine_ls_restrained_S_all 1.051
_refine_ls_R_factor_all 0.0301
_refine_ls_R_factor_gt 0.0245
_refine_ls_shift/su_max 0.001
_refine_ls_shift/su_mean 0.000
_refine_ls_structure_factor_coef Fsqd
_refine_ls_weighting_details 'calc w=1/[\s^2^(Fo^2^)+(0.0274P)^2^+0.0000P] where P=(Fo^2^+2Fc^2^)/3'
_refine_ls_weighting_scheme calc
_refine_ls_wR_factor_gt 0.0522
_refine_ls_wR_factor_ref 0.0543
_reflns_number_gt 4543
_reflns_number_total 5045
_reflns_threshold_expression >2sigma(I)
_cod_data_source_file cs4009418_si_002.cif
_cod_data_source_block siw11
_cod_depositor_comments
;
The following automatic conversions were performed:

'_symmetry_cell_setting' value 'Triclinic' changed to 'triclinic'
according to
/usr/data/users/saulius/automatic-downloads/current/ACS/lib/dictionaries/cif_core.dic
dictionary named 'cif_core.dic' version 2.4.2 from 2011-04-26.

Automatic conversion script
Id: cif_fix_values 2281 2013-09-26 08:29:07Z andrius 
;
_cod_original_sg_symbol_H-M P-1
_cod_database_code 4509839

loop_
_symmetry_equiv_pos_as_xyz
'x, y, z'
'-x, -y, -z'

loop_
_atom_site_label
_atom_site_type_symbol
_atom_site_fract_x
_atom_site_fract_y
_atom_site_fract_z
_atom_site_U_iso_or_equiv
_atom_site_adp_type
_atom_site_occupancy
_atom_site_symmetry_multiplicity
_atom_site_calc_flag
_atom_site_refinement_flags
Ir1 Ir 0.713359(14) 0.728453(13) 0.753700(12) 0.01589(4) Uani 1 1 d .
C1 C 0.6162(4) 1.0122(4) 0.8395(4) 0.0232(7) Uani 1 1 d .
O1 O 0.5746(3) 0.9469(3) 0.7663(2) 0.0247(5) Uani 1 1 d .
O2 O 0.5332(3) 1.1332(3) 0.8648(3) 0.0320(6) Uani 1 1 d .
C2 C 0.7857(4) 0.9346(4) 0.8851(4) 0.0228(7) Uani 1 1 d .
C3 C 0.7991(5) 0.9677(4) 1.0208(4) 0.0332(9) Uani 1 1 d .
H3A H 0.7216 0.9363 1.0922 0.050 Uiso 1 1 calc R
H3B H 0.7759 1.0731 1.0105 0.050 Uiso 1 1 calc R
H3C H 0.9084 0.9150 1.0463 0.050 Uiso 1 1 calc R
C4 C 0.9022(5) 0.9853(4) 0.7696(4) 0.0321(8) Uani 1 1 d .
H4A H 1.0129 0.9343 0.7921 0.048 Uiso 1 1 calc R
H4B H 0.8774 1.0910 0.7584 0.048 Uiso 1 1 calc R
H4C H 0.8908 0.9631 0.6844 0.048 Uiso 1 1 calc R
N1 N 0.8237(3) 0.7725(3) 0.8984(3) 0.0231(6) Uani 1 1 d .
H1A H 0.7878 0.7335 0.9853 0.028 Uiso 1 1 calc R
H1B H 0.9335 0.7281 0.8850 0.028 Uiso 1 1 calc R
N2 N 0.5523(3) 0.6842(3) 0.9277(3) 0.0233(6) Uani 1 1 d .
H2A H 0.523(2) 0.756(2) 0.9765(18) 0.035 Uiso 1 1 calc R
H2B H 0.6014(15) 0.597(2) 0.9804(18) 0.035 Uiso 1 1 calc R
H2C H 0.463(3) 0.681(3) 0.9004(7) 0.035 Uiso 1 1 calc R
C11 C 0.7319(4) 0.5427(4) 0.6753(3) 0.0218(7) Uani 1 1 d .
C12 C 0.8894(4) 0.5406(4) 0.6845(3) 0.0213(7) Uani 1 1 d .
C13 C 0.9115(4) 0.6715(4) 0.5946(3) 0.0216(7) Uani 1 1 d .
C14 C 0.7663(4) 0.7532(4) 0.5335(3) 0.0222(7) Uani 1 1 d .
C15 C 0.6523(4) 0.6740(4) 0.5830(4) 0.0233(7) Uani 1 1 d .
C16 C 0.6583(5) 0.4277(4) 0.7497(4) 0.0292(8) Uani 1 1 d .
H16A H 0.5416 0.4734 0.7681 0.044 Uiso 1 1 calc R
H16B H 0.7044 0.3797 0.8362 0.044 Uiso 1 1 calc R
H16C H 0.6809 0.3548 0.6933 0.044 Uiso 1 1 calc R
C17 C 1.0167(4) 0.4207(4) 0.7633(4) 0.0298(8) Uani 1 1 d .
H17A H 1.0823 0.4633 0.7952 0.045 Uiso 1 1 calc R
H17B H 1.0855 0.3532 0.7040 0.045 Uiso 1 1 calc R
H17C H 0.9653 0.3673 0.8419 0.045 Uiso 1 1 calc R
C18 C 1.0653(4) 0.7061(4) 0.5642(4) 0.0303(8) Uani 1 1 d .
H18A H 1.1128 0.6850 0.6492 0.045 Uiso 1 1 calc R
H18B H 1.0429 0.8099 0.5221 0.045 Uiso 1 1 calc R
H18C H 1.1409 0.6462 0.5012 0.045 Uiso 1 1 calc R
C19 C 0.7364(5) 0.8954(4) 0.4330(4) 0.0314(8) Uani 1 1 d .
H19A H 0.6214 0.9523 0.4421 0.047 Uiso 1 1 calc R
H19B H 0.7700 0.8763 0.3402 0.047 Uiso 1 1 calc R
H19C H 0.7981 0.9507 0.4510 0.047 Uiso 1 1 calc R
C20 C 0.4931(5) 0.7097(4) 0.5344(4) 0.0355(9) Uani 1 1 d .
H20A H 0.4547 0.8132 0.4903 0.053 Uiso 1 1 calc R
H20B H 0.4154 0.6902 0.6123 0.053 Uiso 1 1 calc R
H20C H 0.5044 0.6490 0.4686 0.053 Uiso 1 1 calc R
Cl1 Cl 0.77809(11) 0.37286(11) 1.10527(10) 0.0339(2) Uani 1 1 d .

loop_
_atom_site_aniso_label
_atom_site_aniso_U_11
_atom_site_aniso_U_22
_atom_site_aniso_U_33
_atom_site_aniso_U_23
_atom_site_aniso_U_13
_atom_site_aniso_U_12
Ir1 0.01502(6) 0.01778(6) 0.01580(6) -0.00599(4) -0.00098(4) -0.00515(4)
C1 0.0220(16) 0.0237(16) 0.0230(17) -0.0028(13) 0.0012(13) -0.0097(13)
O1 0.0228(12) 0.0234(12) 0.0257(13) -0.0082(10) -0.0091(10) 0.0001(9)
O2 0.0369(15) 0.0241(13) 0.0348(15) -0.0124(11) -0.0026(12) -0.0064(11)
C2 0.0222(16) 0.0234(16) 0.0249(17) -0.0056(13) -0.0012(13) -0.0102(13)
C3 0.0272(19) 0.041(2) 0.037(2) -0.0174(18) -0.0070(16) -0.0101(16)
C4 0.0279(19) 0.036(2) 0.035(2) -0.0085(17) 0.0063(16) -0.0170(16)
N1 0.0201(14) 0.0285(15) 0.0199(14) -0.0053(12) -0.0027(11) -0.0067(11)
N2 0.0211(14) 0.0263(14) 0.0262(15) -0.0093(12) 0.0031(12) -0.0123(11)
C11 0.0254(17) 0.0218(16) 0.0208(16) -0.0124(13) -0.0007(13) -0.0062(13)
C12 0.0229(16) 0.0212(15) 0.0190(16) -0.0089(13) 0.0010(13) -0.0046(13)
C13 0.0209(16) 0.0269(17) 0.0181(16) -0.0091(13) 0.0011(12) -0.0077(13)
C14 0.0255(17) 0.0248(16) 0.0167(15) -0.0084(13) -0.0009(13) -0.0065(13)
C15 0.0248(17) 0.0248(16) 0.0224(17) -0.0113(13) -0.0020(13) -0.0066(13)
C16 0.041(2) 0.0250(17) 0.0257(18) -0.0103(14) 0.0050(16) -0.0168(16)
C17 0.0270(18) 0.0256(18) 0.0299(19) -0.0066(15) -0.0027(15) -0.0001(14)
C18 0.0223(17) 0.043(2) 0.0270(19) -0.0121(16) 0.0062(14) -0.0133(16)
C19 0.040(2) 0.0275(18) 0.0229(18) -0.0010(15) -0.0063(16) -0.0078(16)
C20 0.032(2) 0.038(2) 0.044(2) -0.0126(18) -0.0156(18) -0.0118(17)
Cl1 0.0216(4) 0.0478(6) 0.0318(5) -0.0076(4) -0.0059(4) -0.0097(4)

loop_
_atom_type_symbol
_atom_type_description
_atom_type_scat_dispersion_real
_atom_type_scat_dispersion_imag
_atom_type_scat_source
C C 0.0033 0.0016 'International Tables Vol C Tables 4.2.6.8 and 6.1.1.4'
H H 0.0000 0.0000 'International Tables Vol C Tables 4.2.6.8 and 6.1.1.4'
N N 0.0061 0.0033 'International Tables Vol C Tables 4.2.6.8 and 6.1.1.4'
O O 0.0106 0.0060 'International Tables Vol C Tables 4.2.6.8 and 6.1.1.4'
Cl Cl 0.1484 0.1585 'International Tables Vol C Tables 4.2.6.8 and 6.1.1.4'
Ir Ir -1.4442 7.9887 'International Tables Vol C Tables 4.2.6.8 and 6.1.1.4'

loop_
_geom_angle_atom_site_label_1
_geom_angle_atom_site_label_2
_geom_angle_atom_site_label_3
_geom_angle
O1 Ir1 N2 82.18(10)
O1 Ir1 N1 77.12(10)
N2 Ir1 N1 82.99(11)
O1 Ir1 C11 145.06(11)
N2 Ir1 C11 94.32(12)
N1 Ir1 C11 137.22(12)
O1 Ir1 C12 161.90(12)
N2 Ir1 C12 115.88(12)
N1 Ir1 C12 105.02(12)
C11 Ir1 C12 38.85(13)
O1 Ir1 C15 109.07(11)
N2 Ir1 C15 108.06(12)
N1 Ir1 C15 167.73(12)
C11 Ir1 C15 39.10(13)
C12 Ir1 C15 65.73(13)
O1 Ir1 C14 99.40(11)
N2 Ir1 C14 146.19(12)
N1 Ir1 C14 130.52(12)
C11 Ir1 C14 65.12(13)
C12 Ir1 C14 65.23(13)
C15 Ir1 C14 39.25(13)
O1 Ir1 C13 122.64(12)
N2 Ir1 C13 155.15(12)
N1 Ir1 C13 102.37(12)
C11 Ir1 C13 65.11(13)
C12 Ir1 C13 39.28(13)
C15 Ir1 C13 65.36(13)
C14 Ir1 C13 38.33(12)
O2 C1 O1 123.5(3)
O2 C1 C2 121.0(3)
O1 C1 C2 115.3(3)
C1 O1 Ir1 119.2(2)
N1 C2 C4 108.5(3)
N1 C2 C3 110.2(3)
C4 C2 C3 111.3(3)
N1 C2 C1 107.7(3)
C4 C2 C1 106.6(3)
C3 C2 C1 112.4(3)
C2 C3 H3A 109.5
C2 C3 H3B 109.5
H3A C3 H3B 109.5
C2 C3 H3C 109.5
H3A C3 H3C 109.5
H3B C3 H3C 109.5
C2 C4 H4A 109.5
C2 C4 H4B 109.5
H4A C4 H4B 109.5
C2 C4 H4C 109.5
H4A C4 H4C 109.5
H4B C4 H4C 109.5
C2 N1 Ir1 111.4(2)
C2 N1 H1A 109.4
Ir1 N1 H1A 109.4
C2 N1 H1B 109.4
Ir1 N1 H1B 109.4
H1A N1 H1B 108.0
Ir1 N2 H2A 109.5
Ir1 N2 H2B 109.5
H2A N2 H2B 109.5
Ir1 N2 H2C 109.5
H2A N2 H2C 109.5
H2B N2 H2C 109.5
C12 C11 C15 109.3(3)
C12 C11 C16 126.0(3)
C15 C11 C16 124.7(3)
C12 C11 Ir1 70.69(18)
C15 C11 Ir1 71.19(19)
C16 C11 Ir1 124.1(2)
C11 C12 C13 107.6(3)
C11 C12 C17 127.2(3)
C13 C12 C17 125.0(3)
C11 C12 Ir1 70.46(18)
C13 C12 Ir1 71.41(18)
C17 C12 Ir1 127.2(2)
C14 C13 C12 107.8(3)
C14 C13 C18 126.8(3)
C12 C13 C18 125.2(3)
C14 C13 Ir1 70.68(19)
C12 C13 Ir1 69.31(18)
C18 C13 Ir1 129.2(2)
C13 C14 C15 108.7(3)
C13 C14 C19 125.9(3)
C15 C14 C19 125.3(3)
C13 C14 Ir1 70.99(19)
C15 C14 Ir1 70.11(19)
C19 C14 Ir1 125.7(2)
C11 C15 C14 106.5(3)
C11 C15 C20 125.8(3)
C14 C15 C20 127.1(3)
C11 C15 Ir1 69.71(19)
C14 C15 Ir1 70.64(19)
C20 C15 Ir1 130.7(3)
C11 C16 H16A 109.5
C11 C16 H16B 109.5
H16A C16 H16B 109.5
C11 C16 H16C 109.5
H16A C16 H16C 109.5
H16B C16 H16C 109.5
C12 C17 H17A 109.5
C12 C17 H17B 109.5
H17A C17 H17B 109.5
C12 C17 H17C 109.5
H17A C17 H17C 109.5
H17B C17 H17C 109.5
C13 C18 H18A 109.5
C13 C18 H18B 109.5
H18A C18 H18B 109.5
C13 C18 H18C 109.5
H18A C18 H18C 109.5
H18B C18 H18C 109.5
C14 C19 H19A 109.5
C14 C19 H19B 109.5
H19A C19 H19B 109.5
C14 C19 H19C 109.5
H19A C19 H19C 109.5
H19B C19 H19C 109.5
C15 C20 H20A 109.5
C15 C20 H20B 109.5
H20A C20 H20B 109.5
C15 C20 H20C 109.5
H20A C20 H20C 109.5
H20B C20 H20C 109.5

loop_
_geom_bond_atom_site_label_1
_geom_bond_atom_site_label_2
_geom_bond_distance
Ir1 O1 2.110(2)
Ir1 N2 2.123(3)
Ir1 N1 2.133(3)
Ir1 C11 2.143(3)
Ir1 C12 2.146(3)
Ir1 C15 2.163(3)
Ir1 C14 2.170(3)
Ir1 C13 2.174(3)
C1 O2 1.231(4)
C1 O1 1.285(4)
C1 C2 1.538(5)
C2 N1 1.507(4)
C2 C4 1.532(5)
C2 C3 1.535(5)
C3 H3A 0.9800
C3 H3B 0.9800
C3 H3C 0.9800
C4 H4A 0.9800
C4 H4B 0.9800
C4 H4C 0.9800
N1 H1A 0.9200
N1 H1B 0.9200
N2 H2A 0.9063
N2 H2B 0.9063
N2 H2C 0.9063
C11 C12 1.426(5)
C11 C15 1.441(5)
C11 C16 1.502(5)
C12 C13 1.452(5)
C12 C17 1.504(5)
C13 C14 1.426(5)
C13 C18 1.501(5)
C14 C15 1.455(5)
C14 C19 1.497(5)
C15 C20 1.492(5)
C16 H16A 0.9800
C16 H16B 0.9800
C16 H16C 0.9800
C17 H17A 0.9800
C17 H17B 0.9800
C17 H17C 0.9800
C18 H18A 0.9800
C18 H18B 0.9800
C18 H18C 0.9800
C19 H19A 0.9800
C19 H19B 0.9800
C19 H19C 0.9800
C20 H20A 0.9800
C20 H20B 0.9800
C20 H20C 0.9800

loop_
_geom_torsion_atom_site_label_1
_geom_torsion_atom_site_label_2
_geom_torsion_atom_site_label_3
_geom_torsion_atom_site_label_4
_geom_torsion
O2 C1 O1 Ir1 -171.7(3)
C2 C1 O1 Ir1 13.2(4)
N2 Ir1 O1 C1 89.1(3)
N1 Ir1 O1 C1 4.6(2)
C11 Ir1 O1 C1 175.5(2)
C12 Ir1 O1 C1 -94.4(4)
C15 Ir1 O1 C1 -164.4(2)
C14 Ir1 O1 C1 -125.0(3)
C13 Ir1 O1 C1 -92.0(3)
O2 C1 C2 N1 154.8(3)
O1 C1 C2 N1 -30.0(4)
O2 C1 C2 C4 -88.9(4)
O1 C1 C2 C4 86.3(4)
O2 C1 C2 C3 33.2(5)
O1 C1 C2 C3 -151.5(3)
C4 C2 N1 Ir1 -82.6(3)
C3 C2 N1 Ir1 155.3(2)
C1 C2 N1 Ir1 32.4(3)
O1 Ir1 N1 C2 -21.0(2)
N2 Ir1 N1 C2 -104.6(2)
C11 Ir1 N1 C2 166.6(2)
C12 Ir1 N1 C2 140.4(2)
C15 Ir1 N1 C2 100.7(5)
C14 Ir1 N1 C2 70.4(3)
C13 Ir1 N1 C2 100.0(2)
O1 Ir1 C11 C12 150.3(2)
N2 Ir1 C11 C12 -127.2(2)
N1 Ir1 C11 C12 -42.8(3)
C15 Ir1 C11 C12 119.2(3)
C14 Ir1 C11 C12 80.8(2)
C13 Ir1 C11 C12 38.33(19)
O1 Ir1 C11 C15 31.1(3)
N2 Ir1 C11 C15 113.6(2)
N1 Ir1 C11 C15 -162.08(18)
C12 Ir1 C11 C15 -119.2(3)
C14 Ir1 C11 C15 -38.5(2)
C13 Ir1 C11 C15 -80.9(2)
O1 Ir1 C11 C16 -88.7(3)
N2 Ir1 C11 C16 -6.1(3)
N1 Ir1 C11 C16 78.2(3)
C12 Ir1 C11 C16 121.0(4)
C15 Ir1 C11 C16 -119.7(4)
C14 Ir1 C11 C16 -158.2(3)
C13 Ir1 C11 C16 159.4(3)
C15 C11 C12 C13 -1.1(4)
C16 C11 C12 C13 179.2(3)
Ir1 C11 C12 C13 -62.1(2)
C15 C11 C12 C17 -176.6(3)
C16 C11 C12 C17 3.7(6)
Ir1 C11 C12 C17 122.4(3)
C15 C11 C12 Ir1 61.0(2)
C16 C11 C12 Ir1 -118.7(3)
O1 Ir1 C12 C11 -114.1(4)
N2 Ir1 C12 C11 62.0(2)
N1 Ir1 C12 C11 151.44(19)
C15 Ir1 C12 C11 -37.1(2)
C14 Ir1 C12 C11 -80.5(2)
C13 Ir1 C12 C11 -117.3(3)
O1 Ir1 C12 C13 3.2(5)
N2 Ir1 C12 C13 179.32(18)
N1 Ir1 C12 C13 -91.3(2)
C11 Ir1 C12 C13 117.3(3)
C15 Ir1 C12 C13 80.2(2)
C14 Ir1 C12 C13 36.83(19)
O1 Ir1 C12 C17 123.6(4)
N2 Ir1 C12 C17 -60.3(3)
N1 Ir1 C12 C17 29.1(3)
C11 Ir1 C12 C17 -122.4(4)
C15 Ir1 C12 C17 -159.5(4)
C14 Ir1 C12 C17 157.2(4)
C13 Ir1 C12 C17 120.4(4)
C11 C12 C13 C14 1.1(4)
C17 C12 C13 C14 176.7(3)
Ir1 C12 C13 C14 -60.5(2)
C11 C12 C13 C18 -174.4(3)
C17 C12 C13 C18 1.2(5)
Ir1 C12 C13 C18 124.1(3)
C11 C12 C13 Ir1 61.5(2)
C17 C12 C13 Ir1 -122.9(3)
O1 Ir1 C13 C14 -60.2(2)
N2 Ir1 C13 C14 117.2(3)
N1 Ir1 C13 C14 -142.66(19)
C11 Ir1 C13 C14 80.7(2)
C12 Ir1 C13 C14 118.7(3)
C15 Ir1 C13 C14 37.5(2)
O1 Ir1 C13 C12 -178.81(17)
N2 Ir1 C13 C12 -1.5(4)
N1 Ir1 C13 C12 98.7(2)
C11 Ir1 C13 C12 -37.92(19)
C15 Ir1 C13 C12 -81.2(2)
C14 Ir1 C13 C12 -118.7(3)
O1 Ir1 C13 C18 62.0(3)
N2 Ir1 C13 C18 -120.6(4)
N1 Ir1 C13 C18 -20.5(3)
C11 Ir1 C13 C18 -157.1(4)
C12 Ir1 C13 C18 -119.1(4)
C15 Ir1 C13 C18 159.7(4)
C14 Ir1 C13 C18 122.2(4)
C12 C13 C14 C15 -0.6(4)
C18 C13 C14 C15 174.7(3)
Ir1 C13 C14 C15 -60.2(2)
C12 C13 C14 C19 -179.6(3)
C18 C13 C14 C19 -4.2(6)
Ir1 C13 C14 C19 120.9(3)
C12 C13 C14 Ir1 59.6(2)
C18 C13 C14 Ir1 -125.0(4)
O1 Ir1 C14 C13 132.2(2)
N2 Ir1 C14 C13 -137.8(2)
N1 Ir1 C14 C13 51.2(2)
C11 Ir1 C14 C13 -80.7(2)
C12 Ir1 C14 C13 -37.7(2)
C15 Ir1 C14 C13 -119.1(3)
O1 Ir1 C14 C15 -108.71(19)
N2 Ir1 C14 C15 -18.7(3)
N1 Ir1 C14 C15 170.25(17)
C11 Ir1 C14 C15 38.34(19)
C12 Ir1 C14 C15 81.3(2)
C13 Ir1 C14 C15 119.1(3)
O1 Ir1 C14 C19 11.1(3)
N2 Ir1 C14 C19 101.1(3)
N1 Ir1 C14 C19 -69.9(3)
C11 Ir1 C14 C19 158.2(3)
C12 Ir1 C14 C19 -158.8(4)
C15 Ir1 C14 C19 119.8(4)
C13 Ir1 C14 C19 -121.1(4)
C12 C11 C15 C14 0.7(4)
C16 C11 C15 C14 -179.6(3)
Ir1 C11 C15 C14 61.4(2)
C12 C11 C15 C20 173.1(3)
C16 C11 C15 C20 -7.2(5)
Ir1 C11 C15 C20 -126.2(4)
C12 C11 C15 Ir1 -60.7(2)
C16 C11 C15 Ir1 119.0(3)
C13 C14 C15 C11 0.0(4)
C19 C14 C15 C11 178.9(3)
Ir1 C14 C15 C11 -60.8(2)
C13 C14 C15 C20 -172.3(3)
C19 C14 C15 C20 6.6(6)
Ir1 C14 C15 C20 126.9(4)
C13 C14 C15 Ir1 60.8(2)
C19 C14 C15 Ir1 -120.3(3)
O1 Ir1 C15 C11 -161.78(19)
N2 Ir1 C15 C11 -74.0(2)
N1 Ir1 C15 C11 79.6(6)
C12 Ir1 C15 C11 36.9(2)
C14 Ir1 C15 C11 116.8(3)
C13 Ir1 C15 C11 80.2(2)
O1 Ir1 C15 C14 81.4(2)
N2 Ir1 C15 C14 169.16(18)
N1 Ir1 C15 C14 -37.3(6)
C11 Ir1 C15 C14 -116.8(3)
C12 Ir1 C15 C14 -79.9(2)
C13 Ir1 C15 C14 -36.62(19)
O1 Ir1 C15 C20 -41.4(4)
N2 Ir1 C15 C20 46.4(4)
N1 Ir1 C15 C20 -160.1(5)
C11 Ir1 C15 C20 120.4(4)
C12 Ir1 C15 C20 157.2(4)
C14 Ir1 C15 C20 -122.8(4)
C13 Ir1 C15 C20 -159.4(4)
